data_4067121
loop_
_publ_author_name
'Dureen, Meghan A.'
'Brown, Christopher C.'
'Stephan, Douglas W.'

_publ_section_title
;
 Addition of Enamines or Pyrroles and B(C6F5)3&#x201C;Frustrated Lewis
 Pairs&#x201D; to Alkynes
;
_journal_issue 23
_journal_name_full Organometallics
_journal_page_first 6422
_journal_paper_doi 10.1021/om1008346
_journal_volume 29
_journal_year 2010
_chemical_formula_sum 'C47 H47 B Cl2 F15 N P'
_chemical_formula_weight 1023.54
_space_group_IT_number 2
_symmetry_cell_setting monoclinic
_symmetry_space_group_name_Hall '-P 1'
_symmetry_space_group_name_H-M 'P -1'
_atom_sites_solution_hydrogens geom
_atom_sites_solution_primary direct
_atom_sites_solution_secondary difmap
_audit_creation_method SHELXL-97
_cell_angle_alpha 78.235(2)
_cell_angle_beta 74.475(2)
_cell_angle_gamma 74.673(2)
_cell_formula_units_Z 2
_cell_length_a 11.9237(4)
_cell_length_b 13.1835(5)
_cell_length_c 16.4600(5)
_cell_measurement_temperature 150(2)
_cell_volume 2379.56(14)
_computing_structure_refinement 'SHELXL-97 (Sheldrick, 1997)'
_computing_structure_solution 'SHELXS-97 (Sheldrick, 1990)'
_diffrn_ambient_temperature 150(2)
_diffrn_measured_fraction_theta_full 0.993
_diffrn_measured_fraction_theta_max 0.993
_diffrn_radiation_monochromator graphite
_diffrn_radiation_source 'fine-focus sealed tube'
_diffrn_radiation_type MoK\a
_diffrn_radiation_wavelength 0.71073
_diffrn_reflns_av_R_equivalents 0.0508
_diffrn_reflns_av_sigmaI/netI 0.0553
_diffrn_reflns_limit_h_max 15
_diffrn_reflns_limit_h_min -15
_diffrn_reflns_limit_k_max 17
_diffrn_reflns_limit_k_min -17
_diffrn_reflns_limit_l_max 21
_diffrn_reflns_limit_l_min -21
_diffrn_reflns_number 48005
_diffrn_reflns_theta_full 27.83
_diffrn_reflns_theta_max 27.83
_diffrn_reflns_theta_min 1.30
_exptl_absorpt_coefficient_mu 0.263
_exptl_absorpt_correction_T_max 0.9666
_exptl_absorpt_correction_T_min 0.9347
_exptl_absorpt_correction_type empirical
_exptl_crystal_density_diffrn 1.429
_exptl_crystal_density_method 'not measured'
_exptl_crystal_F_000 1050
_exptl_crystal_size_max 0.26
_exptl_crystal_size_mid 0.16
_exptl_crystal_size_min 0.13
_refine_diff_density_max 1.002
_refine_diff_density_min -0.866
_refine_diff_density_rms 0.084
_refine_ls_extinction_method none
_refine_ls_goodness_of_fit_ref 1.101
_refine_ls_hydrogen_treatment fixed
_refine_ls_matrix_type full
_refine_ls_number_parameters 623
_refine_ls_number_reflns 11231
_refine_ls_number_restraints 0
_refine_ls_restrained_S_all 1.101
_refine_ls_R_factor_all 0.1177
_refine_ls_R_factor_gt 0.0742
_refine_ls_shift/su_max 0.000
_refine_ls_shift/su_mean 0.000
_refine_ls_structure_factor_coef Fsqd
_refine_ls_weighting_details 'calc w=1/[\s^2^(Fo^2^)+(0.0883P)^2^+3.0538P] where P=(Fo^2^+2Fc^2^)/3'
_refine_ls_weighting_scheme calc
_refine_ls_wR_factor_gt 0.1894
_refine_ls_wR_factor_ref 0.2162
_reflns_number_gt 7058
_reflns_number_total 11231
_reflns_threshold_expression >2sigma(I)
_cod_data_source_file om1008346_si_002.cif
_cod_data_source_block '[tBu3PH][tBuNC4H3C(Ph)=CH(B(C6F5)3]'
_cod_original_sg_symbol_H-M P-1
_cod_database_code 4067121

loop_
_symmetry_equiv_pos_as_xyz
'x, y, z'
'-x, -y, -z'

loop_
_atom_site_label
_atom_site_type_symbol
_atom_site_fract_x
_atom_site_fract_y
_atom_site_fract_z
_atom_site_U_iso_or_equiv
_atom_site_adp_type
_atom_site_occupancy
_atom_site_symmetry_multiplicity
_atom_site_calc_flag
_atom_site_refinement_flags
P1 P 0.03831(9) 0.18716(7) 0.25261(6) 0.0366(2) Uani 1 1 d .
H10A H 0.0456 0.1146 0.2395 0.044 Uiso 1 1 calc R
N1 N 0.5614(2) 0.5173(2) 0.18948(17) 0.0298(6) Uani 1 1 d .
B1 B 0.9141(3) 0.7609(3) 0.2484(2) 0.0256(7) Uani 1 1 d .
F1 F 1.04752(18) 0.87833(14) 0.30367(12) 0.0344(4) Uani 1 1 d .
F2 F 1.1980(2) 0.80649(17) 0.40602(14) 0.0446(5) Uani 1 1 d .
F3 F 1.2402(2) 0.59781(18) 0.47788(15) 0.0522(6) Uani 1 1 d .
F4 F 1.12545(19) 0.46364(15) 0.44225(14) 0.0423(5) Uani 1 1 d .
F5 F 0.97994(17) 0.53128(14) 0.33757(13) 0.0354(5) Uani 1 1 d .
F6 F 1.09442(18) 0.61143(15) 0.14859(14) 0.0410(5) Uani 1 1 d .
F7 F 1.2484(2) 0.6510(2) 0.00303(15) 0.0550(6) Uani 1 1 d .
F8 F 1.2627(2) 0.8539(2) -0.06806(13) 0.0521(6) Uani 1 1 d .
F9 F 1.1192(2) 1.01767(17) 0.01534(14) 0.0457(5) Uani 1 1 d .
F10 F 0.95829(17) 0.98343(14) 0.15538(12) 0.0346(4) Uani 1 1 d .
F11 F 0.75567(17) 0.89646(15) 0.14558(11) 0.0343(4) Uani 1 1 d .
F12 F 0.56138(18) 1.04533(17) 0.19281(13) 0.0426(5) Uani 1 1 d .
F13 F 0.50084(19) 1.09974(18) 0.35195(15) 0.0504(6) Uani 1 1 d .
F14 F 0.6412(2) 0.99795(18) 0.46467(13) 0.0468(6) Uani 1 1 d .
F15 F 0.83176(17) 0.84878(15) 0.42122(12) 0.0345(5) Uani 1 1 d .
C1 C 0.8458(3) 0.6813(2) 0.2262(2) 0.0262(7) Uani 1 1 d .
H1 H 0.8911 0.6425 0.1809 0.031 Uiso 1 1 calc R
C2 C 0.7371(3) 0.6607(2) 0.26038(19) 0.0245(6) Uani 1 1 d .
C3 C 0.6614(3) 0.6933(2) 0.3431(2) 0.0257(6) Uani 1 1 d .
C4 C 0.7022(3) 0.6595(3) 0.4177(2) 0.0306(7) Uani 1 1 d .
H4 H 0.7791 0.6142 0.4161 0.037 Uiso 1 1 calc R
C5 C 0.6327(3) 0.6906(3) 0.4945(2) 0.0381(8) Uani 1 1 d .
H5 H 0.6625 0.6668 0.5448 0.046 Uiso 1 1 calc R
C6 C 0.5207(3) 0.7559(3) 0.4981(2) 0.0391(8) Uani 1 1 d .
H6 H 0.4732 0.7773 0.5507 0.047 Uiso 1 1 calc R
C7 C 0.4777(3) 0.7900(3) 0.4249(2) 0.0365(8) Uani 1 1 d .
H7 H 0.4007 0.8353 0.4270 0.044 Uiso 1 1 calc R
C8 C 0.5466(3) 0.7584(3) 0.3484(2) 0.0321(7) Uani 1 1 d .
H8 H 0.5156 0.7811 0.2986 0.039 Uiso 1 1 calc R
C9 C 0.5842(3) 0.5624(3) 0.2505(2) 0.0279(7) Uani 1 1 d .
H9 H 0.5379 0.5643 0.3072 0.033 Uiso 1 1 calc R
C10 C 0.6837(3) 0.6041(2) 0.21690(19) 0.0261(6) Uani 1 1 d .
C11 C 0.7239(3) 0.5825(3) 0.1311(2) 0.0370(8) Uani 1 1 d .
H11 H 0.7918 0.6011 0.0911 0.044 Uiso 1 1 calc R
C12 C 0.6480(3) 0.5306(3) 0.1164(2) 0.0382(8) Uani 1 1 d .
H12 H 0.6540 0.5074 0.0641 0.046 Uiso 1 1 calc R
C13 C 0.4593(3) 0.4687(3) 0.2003(2) 0.0380(8) Uani 1 1 d .
C14B C 0.3515(9) 0.5731(9) 0.1928(10) 0.084(4) Uani 0.50 1 d P
C14A C 0.3497(9) 0.5178(11) 0.2566(9) 0.081(4) Uani 0.50 1 d P
C15B C 0.4295(9) 0.4127(8) 0.2876(6) 0.054(2) Uani 0.50 1 d P
C15A C 0.4997(10) 0.3463(8) 0.2451(9) 0.079(4) Uani 0.50 1 d P
C16B C 0.4797(16) 0.4061(18) 0.1328(10) 0.096(7) Uani 0.50 1 d P
C16A C 0.4381(16) 0.4592(17) 0.1130(12) 0.074(5) Uani 0.50 1 d P
C17 C 1.0019(3) 0.7103(2) 0.31608(19) 0.0246(6) Uani 1 1 d .
C18 C 1.0639(3) 0.7737(2) 0.3365(2) 0.0268(7) Uani 1 1 d .
C19 C 1.1427(3) 0.7390(3) 0.3893(2) 0.0317(7) Uani 1 1 d .
C20 C 1.1632(3) 0.6335(3) 0.4263(2) 0.0341(8) Uani 1 1 d .
C21 C 1.1051(3) 0.5669(2) 0.4081(2) 0.0307(7) Uani 1 1 d .
C22 C 1.0284(3) 0.6051(2) 0.3534(2) 0.0274(7) Uani 1 1 d .
C23 C 1.0105(3) 0.7950(2) 0.1592(2) 0.0259(6) Uani 1 1 d .
C24 C 1.0924(3) 0.7150(3) 0.1165(2) 0.0308(7) Uani 1 1 d .
C25 C 1.1749(3) 0.7335(3) 0.0417(2) 0.0365(8) Uani 1 1 d .
C26 C 1.1840(3) 0.8353(3) 0.0060(2) 0.0367(8) Uani 1 1 d .
C27 C 1.1105(3) 0.9174(3) 0.0473(2) 0.0336(8) Uani 1 1 d .
C28 C 1.0266(3) 0.8957(3) 0.1209(2) 0.0289(7) Uani 1 1 d .
C29 C 0.8074(3) 0.8638(2) 0.2797(2) 0.0253(6) Uani 1 1 d .
C30 C 0.7320(3) 0.9197(2) 0.2253(2) 0.0268(7) Uani 1 1 d .
C31 C 0.6315(3) 0.9968(3) 0.2481(2) 0.0317(7) Uani 1 1 d .
C32 C 0.6001(3) 1.0237(3) 0.3288(2) 0.0350(8) Uani 1 1 d .
C33 C 0.6698(3) 0.9725(3) 0.3852(2) 0.0329(7) Uani 1 1 d .
C34 C 0.7705(3) 0.8951(2) 0.3599(2) 0.0280(7) Uani 1 1 d .
C35 C 0.1272(5) 0.1647(4) 0.3339(3) 0.0651(13) Uiso 1 1 d .
C36 C 0.2676(10) 0.1567(8) 0.2765(7) 0.067(3) Uiso 0.50 1 d P
C36A C 0.2367(19) 0.0759(17) 0.3270(13) 0.147(7) Uiso 0.50 1 d P
C37 C 0.1276(10) 0.0681(8) 0.3889(7) 0.060(2) Uiso 0.50 1 d P
C37A C 0.0533(12) 0.0846(10) 0.4207(8) 0.083(3) Uiso 0.50 1 d P
C38 C 0.0910(8) 0.2647(6) 0.3839(6) 0.0375(19) Uiso 0.50 1 d P
C38A C 0.1368(11) 0.2621(9) 0.3617(7) 0.062(3) Uiso 0.50 1 d P
C39 C -0.1240(4) 0.2358(4) 0.2956(4) 0.0705(15) Uani 1 1 d .
C40 C -0.1946(6) 0.1990(7) 0.2486(6) 0.141(4) Uani 1 1 d .
H40A H -0.2801 0.2250 0.2714 0.212 Uiso 1 1 calc R
H40B H -0.1757 0.1211 0.2558 0.212 Uiso 1 1 calc R
H40C H -0.1741 0.2269 0.1879 0.212 Uiso 1 1 calc R
C41 C -0.1566(8) 0.1676(8) 0.3895(5) 0.144(4) Uani 1 1 d .
H41A H -0.2418 0.1905 0.4148 0.216 Uiso 1 1 calc R
H41B H -0.1097 0.1793 0.4260 0.216 Uiso 1 1 calc R
H41C H -0.1379 0.0918 0.3844 0.216 Uiso 1 1 calc R
C42 C -0.1596(6) 0.3482(5) 0.3047(5) 0.108(3) Uani 1 1 d .
H42A H -0.2460 0.3676 0.3274 0.162 Uiso 1 1 calc R
H42B H -0.1386 0.3908 0.2489 0.162 Uiso 1 1 calc R
H42C H -0.1179 0.3620 0.3438 0.162 Uiso 1 1 calc R
C43 C 0.0894(7) 0.2642(6) 0.1481(3) 0.092(2) Uani 1 1 d .
C44 C 0.0029(9) 0.2769(7) 0.0908(4) 0.149(4) Uani 1 1 d .
H44A H 0.0312 0.3174 0.0355 0.224 Uiso 1 1 calc R
H44B H -0.0767 0.3147 0.1178 0.224 Uiso 1 1 calc R
H44C H -0.0012 0.2065 0.0825 0.224 Uiso 1 1 calc R
C45 C 0.1999(8) 0.2004(8) 0.0996(6) 0.162(4) Uani 1 1 d .
H45A H 0.2266 0.2417 0.0443 0.243 Uiso 1 1 calc R
H45B H 0.1836 0.1349 0.0908 0.243 Uiso 1 1 calc R
H45C H 0.2625 0.1825 0.1318 0.243 Uiso 1 1 calc R
C46 C 0.1077(8) 0.3736(5) 0.1565(4) 0.118(3) Uani 1 1 d .
H46A H 0.1351 0.4112 0.0997 0.177 Uiso 1 1 calc R
H46B H 0.1676 0.3628 0.1901 0.177 Uiso 1 1 calc R
H46C H 0.0319 0.4158 0.1851 0.177 Uiso 1 1 calc R
C47 C 0.4867(5) 0.8342(6) 0.1140(3) 0.0819(17) Uani 1 1 d .
H47A H 0.5299 0.8874 0.1172 0.098 Uiso 1 1 calc R
H47B H 0.5321 0.7629 0.1335 0.098 Uiso 1 1 calc R
Cl1 Cl 0.47814(16) 0.8407(2) 0.00986(10) 0.1426(11) Uani 1 1 d .
Cl2 Cl 0.34270(15) 0.85878(18) 0.18137(10) 0.1052(6) Uani 1 1 d .

loop_
_atom_site_aniso_label
_atom_site_aniso_U_11
_atom_site_aniso_U_22
_atom_site_aniso_U_33
_atom_site_aniso_U_23
_atom_site_aniso_U_13
_atom_site_aniso_U_12
P1 0.0420(6) 0.0331(5) 0.0412(5) -0.0098(4) -0.0127(4) -0.0126(4)
N1 0.0279(15) 0.0397(15) 0.0256(14) -0.0109(12) -0.0017(12) -0.0137(12)
B1 0.0238(18) 0.0262(17) 0.0265(18) -0.0074(14) -0.0045(15) -0.0033(14)
F1 0.0420(12) 0.0262(9) 0.0405(11) -0.0012(8) -0.0183(9) -0.0108(8)
F2 0.0507(13) 0.0445(12) 0.0535(13) -0.0051(10) -0.0295(11) -0.0190(10)
F3 0.0568(15) 0.0506(13) 0.0605(15) 0.0045(11) -0.0429(12) -0.0103(11)
F4 0.0454(13) 0.0295(10) 0.0522(13) 0.0057(9) -0.0242(11) -0.0041(9)
F5 0.0337(11) 0.0261(9) 0.0505(12) -0.0045(8) -0.0160(9) -0.0079(8)
F6 0.0321(11) 0.0309(10) 0.0547(13) -0.0133(9) -0.0008(10) -0.0019(8)
F7 0.0427(13) 0.0638(15) 0.0516(14) -0.0312(12) 0.0076(11) -0.0012(11)
F8 0.0405(13) 0.0827(17) 0.0283(11) -0.0080(11) 0.0053(10) -0.0188(12)
F9 0.0453(13) 0.0467(12) 0.0417(12) 0.0096(10) -0.0086(10) -0.0181(10)
F10 0.0364(11) 0.0288(9) 0.0352(11) -0.0042(8) -0.0037(9) -0.0062(8)
F11 0.0330(11) 0.0440(11) 0.0241(10) -0.0043(8) -0.0094(8) -0.0030(9)
F12 0.0321(11) 0.0478(12) 0.0428(12) 0.0021(10) -0.0176(10) 0.0027(9)
F13 0.0379(12) 0.0472(13) 0.0598(15) -0.0220(11) -0.0130(11) 0.0143(10)
F14 0.0455(13) 0.0552(13) 0.0381(12) -0.0262(10) -0.0070(10) 0.0039(10)
F15 0.0356(11) 0.0414(11) 0.0262(10) -0.0100(8) -0.0127(8) 0.0016(9)
C1 0.0263(16) 0.0262(15) 0.0261(16) -0.0070(12) -0.0072(13) -0.0023(12)
C2 0.0253(16) 0.0257(15) 0.0233(15) -0.0043(12) -0.0081(13) -0.0039(12)
C3 0.0241(16) 0.0308(16) 0.0248(16) -0.0057(12) -0.0057(13) -0.0087(13)
C4 0.0261(17) 0.0376(17) 0.0273(17) -0.0039(14) -0.0069(14) -0.0053(14)
C5 0.041(2) 0.049(2) 0.0245(17) -0.0037(15) -0.0090(16) -0.0086(17)
C6 0.037(2) 0.050(2) 0.0288(18) -0.0143(16) -0.0018(16) -0.0065(17)
C7 0.0271(18) 0.045(2) 0.039(2) -0.0163(16) -0.0067(15) -0.0032(15)
C8 0.0290(18) 0.0385(18) 0.0321(18) -0.0099(14) -0.0123(15) -0.0036(14)
C9 0.0265(17) 0.0360(17) 0.0227(15) -0.0086(13) -0.0041(13) -0.0077(13)
C10 0.0246(16) 0.0299(15) 0.0237(15) -0.0058(12) -0.0043(13) -0.0056(13)
C11 0.036(2) 0.054(2) 0.0265(17) -0.0113(15) 0.0019(15) -0.0230(17)
C12 0.039(2) 0.054(2) 0.0262(17) -0.0174(16) 0.0014(15) -0.0191(17)
C13 0.0255(18) 0.060(2) 0.0349(19) -0.0125(17) -0.0026(15) -0.0196(17)
C14B 0.036(5) 0.078(8) 0.133(11) 0.035(7) -0.040(7) -0.021(5)
C14A 0.034(5) 0.103(9) 0.113(10) -0.073(8) 0.025(6) -0.027(6)
C15B 0.059(6) 0.067(6) 0.047(5) 0.006(4) -0.010(4) -0.045(5)
C15A 0.059(6) 0.048(5) 0.135(11) 0.014(6) -0.033(7) -0.031(5)
C16B 0.095(14) 0.19(2) 0.053(9) -0.069(12) 0.027(8) -0.116(14)
C16A 0.060(9) 0.134(15) 0.053(8) -0.022(8) -0.016(6) -0.051(9)
C17 0.0217(15) 0.0263(15) 0.0249(15) -0.0061(12) -0.0035(13) -0.0041(12)
C18 0.0260(16) 0.0278(15) 0.0254(16) -0.0037(12) -0.0054(13) -0.0044(13)
C19 0.0298(18) 0.0358(17) 0.0356(18) -0.0082(14) -0.0128(15) -0.0099(14)
C20 0.0286(18) 0.0401(19) 0.0342(18) -0.0034(15) -0.0152(15) -0.0019(15)
C21 0.0290(17) 0.0243(15) 0.0336(18) 0.0013(13) -0.0098(15) 0.0017(13)
C22 0.0231(16) 0.0281(15) 0.0317(17) -0.0080(13) -0.0052(14) -0.0053(13)
C23 0.0218(16) 0.0330(16) 0.0254(16) -0.0072(13) -0.0085(13) -0.0048(13)
C24 0.0254(17) 0.0338(17) 0.0347(18) -0.0100(14) -0.0075(15) -0.0043(13)
C25 0.0270(18) 0.050(2) 0.0336(19) -0.0209(16) -0.0028(15) -0.0025(15)
C26 0.0267(18) 0.061(2) 0.0215(16) -0.0044(16) -0.0023(14) -0.0130(16)
C27 0.0309(18) 0.0431(19) 0.0274(17) -0.0017(14) -0.0094(15) -0.0089(15)
C28 0.0288(17) 0.0337(16) 0.0251(16) -0.0062(13) -0.0092(14) -0.0039(13)
C29 0.0235(16) 0.0248(14) 0.0270(16) -0.0026(12) -0.0059(13) -0.0053(12)
C30 0.0266(16) 0.0311(16) 0.0232(15) -0.0042(12) -0.0045(13) -0.0080(13)
C31 0.0256(17) 0.0332(17) 0.0347(18) 0.0007(14) -0.0097(15) -0.0052(14)
C32 0.0267(18) 0.0307(17) 0.044(2) -0.0135(15) -0.0060(16) 0.0030(14)
C33 0.0344(19) 0.0332(17) 0.0305(18) -0.0119(14) -0.0034(15) -0.0048(14)
C34 0.0288(17) 0.0286(15) 0.0281(16) -0.0049(13) -0.0105(14) -0.0046(13)
C39 0.047(3) 0.065(3) 0.114(5) -0.042(3) -0.027(3) -0.005(2)
C40 0.052(4) 0.161(7) 0.240(11) -0.127(8) -0.002(5) -0.030(4)
C41 0.148(8) 0.172(8) 0.100(6) -0.026(6) 0.049(5) -0.088(7)
C42 0.074(4) 0.069(4) 0.183(8) -0.062(4) -0.012(4) -0.002(3)
C43 0.121(5) 0.123(5) 0.049(3) -0.020(3) 0.010(3) -0.077(4)
C44 0.253(12) 0.184(9) 0.069(4) 0.037(5) -0.078(6) -0.148(9)
C45 0.138(8) 0.179(9) 0.133(8) -0.053(7) 0.070(6) -0.055(7)
C46 0.211(9) 0.102(5) 0.070(4) 0.004(3) -0.012(5) -0.116(6)
C47 0.068(4) 0.120(5) 0.066(3) -0.013(3) -0.039(3) -0.011(3)
Cl1 0.0754(11) 0.298(3) 0.0579(9) -0.0130(13) -0.0247(8) -0.0477(15)
Cl2 0.0774(10) 0.1579(17) 0.0714(10) -0.0162(10) -0.0297(8) 0.0018(10)

loop_
_atom_type_symbol
_atom_type_description
_atom_type_scat_dispersion_real
_atom_type_scat_dispersion_imag
_atom_type_scat_source
C C 0.0033 0.0016 'International Tables Vol C Tables 4.2.6.8 and 6.1.1.4'
H H 0.0000 0.0000 'International Tables Vol C Tables 4.2.6.8 and 6.1.1.4'
N N 0.0061 0.0033 'International Tables Vol C Tables 4.2.6.8 and 6.1.1.4'
B B 0.0013 0.0007 'International Tables Vol C Tables 4.2.6.8 and 6.1.1.4'
F F 0.0171 0.0103 'International Tables Vol C Tables 4.2.6.8 and 6.1.1.4'
P P 0.1023 0.0942 'International Tables Vol C Tables 4.2.6.8 and 6.1.1.4'
Cl Cl 0.1484 0.1585 'International Tables Vol C Tables 4.2.6.8 and 6.1.1.4'

loop_
_geom_angle_atom_site_label_1
_geom_angle_atom_site_label_2
_geom_angle_atom_site_label_3
_geom_angle
C43 P1 C35 118.0(3)
C43 P1 C39 111.0(3)
C35 P1 C39 112.6(2)
C12 N1 C9 107.4(3)
C12 N1 C13 126.7(3)
C9 N1 C13 125.9(3)
C1 B1 C17 117.3(3)
C1 B1 C29 105.3(3)
C17 B1 C29 112.8(2)
C1 B1 C23 107.0(2)
C17 B1 C23 102.1(2)
C29 B1 C23 112.3(3)
C2 C1 B1 131.6(3)
C1 C2 C10 121.3(3)
C1 C2 C3 123.3(3)
C10 C2 C3 115.3(3)
C4 C3 C8 117.7(3)
C4 C3 C2 121.0(3)
C8 C3 C2 121.3(3)
C3 C4 C5 121.2(3)
C6 C5 C4 120.3(3)
C5 C6 C7 119.7(3)
C6 C7 C8 120.1(3)
C7 C8 C3 121.1(3)
C10 C9 N1 109.9(3)
C9 C10 C11 105.6(3)
C9 C10 C2 127.1(3)
C11 C10 C2 127.2(3)
C12 C11 C10 108.2(3)
C11 C12 N1 108.9(3)
C16B C13 C14A 131.8(8)
C16B C13 C15B 115.5(9)
C14A C13 C15B 63.1(8)
C16B C13 N1 110.5(6)
C14A C13 N1 114.5(5)
C15B C13 N1 110.4(4)
C16B C13 C16A 30.9(11)
C14A C13 C16A 112.1(9)
C15B C13 C16A 134.3(9)
N1 C13 C16A 111.9(8)
C16B C13 C14B 111.4(11)
C14A C13 C14B 43.3(7)
C15B C13 C14B 106.4(7)
N1 C13 C14B 101.6(5)
C16A C13 C14B 81.3(9)
C16B C13 C15A 76.2(11)
C14A C13 C15A 107.0(8)
C15B C13 C15A 46.1(6)
N1 C13 C15A 105.4(4)
C16A C13 C15A 105.2(9)
C14B C13 C15A 147.0(7)
C14A C14B C13 60.7(7)
C14B C14A C13 76.0(9)
C14B C14A C15B 134.8(11)
C13 C14A C15B 58.8(6)
C15A C15B C13 73.9(7)
C15A C15B C14A 128.3(10)
C13 C15B C14A 58.0(6)
C15B C15A C13 60.0(6)
C15B C15A C16B 101.9(10)
C13 C15A C16B 47.5(7)
C16A C16B C13 82(2)
C16A C16B C15A 134(3)
C13 C16B C15A 56.4(7)
C16B C16A C13 67.1(19)
C22 C17 C18 113.2(3)
C22 C17 B1 126.7(3)
C18 C17 B1 120.0(3)
F1 C18 C19 115.5(3)
F1 C18 C17 119.6(3)
C19 C18 C17 124.9(3)
F2 C19 C18 120.8(3)
F2 C19 C20 120.2(3)
C18 C19 C20 119.0(3)
F3 C20 C21 121.3(3)
F3 C20 C19 120.0(3)
C21 C20 C19 118.7(3)
F4 C21 C20 119.5(3)
F4 C21 C22 120.3(3)
C20 C21 C22 120.1(3)
F5 C22 C21 114.8(3)
F5 C22 C17 121.2(3)
C21 C22 C17 124.0(3)
C28 C23 C24 112.4(3)
C28 C23 B1 128.6(3)
C24 C23 B1 119.0(3)
F6 C24 C25 115.8(3)
F6 C24 C23 120.1(3)
C25 C24 C23 124.1(3)
F7 C25 C26 119.4(3)
F7 C25 C24 120.2(3)
C26 C25 C24 120.5(3)
F8 C26 C25 120.7(3)
F8 C26 C27 121.0(3)
C25 C26 C27 118.3(3)
F9 C27 C26 119.9(3)
F9 C27 C28 120.7(3)
C26 C27 C28 119.4(3)
F10 C28 C27 113.9(3)
F10 C28 C23 120.9(3)
C27 C28 C23 125.2(3)
C34 C29 C30 112.9(3)
C34 C29 B1 127.5(3)
C30 C29 B1 118.9(3)
F11 C30 C31 116.2(3)
F11 C30 C29 119.5(3)
C31 C30 C29 124.3(3)
F12 C31 C30 120.9(3)
F12 C31 C32 119.3(3)
C30 C31 C32 119.7(3)
F13 C32 C33 120.7(3)
F13 C32 C31 120.2(3)
C33 C32 C31 119.1(3)
F14 C33 C32 120.2(3)
F14 C33 C34 120.2(3)
C32 C33 C34 119.5(3)
F15 C34 C33 114.4(3)
F15 C34 C29 121.1(3)
C33 C34 C29 124.4(3)
C37 C35 C38A 122.1(7)
C37 C35 C36A 59.1(9)
C38A C35 C36A 116.0(10)
C37 C35 C38 112.6(6)
C38A C35 C38 20.8(5)
C36A C35 C38 129.9(9)
C37 C35 C36 106.0(7)
C38A C35 C36 87.5(7)
C36A C35 C36 47.2(8)
C38 C35 C36 108.2(6)
C37 C35 C37A 30.0(5)
C38A C35 C37A 110.5(7)
C36A C35 C37A 89.1(9)
C38 C35 C37A 93.5(6)
C36 C35 C37A 135.6(7)
C37 C35 P1 114.9(5)
C38A C35 P1 115.7(5)
C36A C35 P1 117.2(9)
C38 C35 P1 110.7(4)
C36 C35 P1 103.8(5)
C37A C35 P1 103.7(5)
C36A C36 C35 59.2(11)
C36 C36A C37 130.0(18)
C36 C36A C35 73.5(12)
C37 C36A C35 57.0(9)
C37A C37 C35 98.3(13)
C37A C37 C36A 162.1(17)
C35 C37 C36A 63.9(10)
C37 C37A C35 51.6(10)
C38A C38 C35 68.6(16)
C38 C38A C35 90.6(17)
C42 C39 C40 115.7(6)
C42 C39 C41 108.1(6)
C40 C39 C41 100.9(6)
C42 C39 P1 114.4(4)
C40 C39 P1 109.8(4)
C41 C39 P1 106.5(5)
C45 C43 C44 101.1(7)
C45 C43 C46 111.4(6)
C44 C43 C46 111.3(7)
C45 C43 P1 109.8(6)
C44 C43 P1 110.2(4)
C46 C43 P1 112.5(4)
Cl1 C47 Cl2 110.8(3)

loop_
_geom_bond_atom_site_label_1
_geom_bond_atom_site_label_2
_geom_bond_distance
P1 C43 1.848(6)
P1 C35 1.853(5)
P1 C39 1.859(5)
N1 C12 1.375(4)
N1 C9 1.382(4)
N1 C13 1.475(4)
B1 C1 1.634(5)
B1 C17 1.654(5)
B1 C29 1.657(4)
B1 C23 1.667(5)
F1 C18 1.357(4)
F2 C19 1.344(4)
F3 C20 1.346(4)
F4 C21 1.348(4)
F5 C22 1.353(3)
F6 C24 1.356(4)
F7 C25 1.356(4)
F8 C26 1.347(4)
F9 C27 1.339(4)
F10 C28 1.359(4)
F11 C30 1.347(4)
F12 C31 1.350(4)
F13 C32 1.355(4)
F14 C33 1.349(4)
F15 C34 1.353(4)
C1 C2 1.343(4)
C2 C10 1.479(4)
C2 C3 1.493(4)
C3 C4 1.386(4)
C3 C8 1.401(5)
C4 C5 1.387(5)
C5 C6 1.378(5)
C6 C7 1.380(5)
C7 C8 1.383(5)
C9 C10 1.373(5)
C10 C11 1.427(4)
C11 C12 1.362(5)
C13 C16B 1.448(15)
C13 C14A 1.462(10)
C13 C15B 1.474(9)
C13 C16A 1.557(18)
C13 C14B 1.626(11)
C13 C15A 1.636(11)
C14B C14A 1.149(17)
C14A C15B 1.537(18)
C15B C15A 1.227(15)
C15A C16B 1.91(2)
C16B C16A 0.81(3)
C17 C22 1.386(4)
C17 C18 1.390(4)
C18 C19 1.377(4)
C19 C20 1.386(5)
C20 C21 1.370(5)
C21 C22 1.383(5)
C23 C28 1.387(5)
C23 C24 1.396(4)
C24 C25 1.378(5)
C25 C26 1.370(5)
C26 C27 1.373(5)
C27 C28 1.383(5)
C29 C34 1.387(4)
C29 C30 1.401(4)
C30 C31 1.371(5)
C31 C32 1.374(5)
C32 C33 1.368(5)
C33 C34 1.384(5)
C35 C37 1.403(11)
C35 C38A 1.489(12)
C35 C36A 1.50(2)
C35 C38 1.599(9)
C35 C36 1.675(12)
C35 C37A 1.770(14)
C36 C36A 1.28(2)
C36A C37 1.43(2)
C37 C37A 0.895(14)
C38 C38A 0.567(13)
C39 C42 1.458(7)
C39 C40 1.503(8)
C39 C41 1.627(10)
C43 C45 1.485(10)
C43 C44 1.533(10)
C43 C46 1.552(8)
C47 Cl1 1.728(5)
C47 Cl2 1.765(6)
